data_1100725
loop_
_publ_author_name
'Tara J. Burchell'
'Richard J. Puddephatt'

_publ_section_title
;

Self-Assembly of Chiral Coordination Polymers and Macrocycles: A Metal

Template Effect on the Polymer-Macrocycle Equilibrium

;
_journal_name_full 'Inorganic Chemistry'
_journal_page_first 3718
_journal_page_last 3730
_journal_paper_doi 10.1021/ic050097w
_journal_volume 44
_journal_year 2005
_chemical_formula_sum 'C33 H24 Cl4 Hg N4 O2'
_chemical_formula_weight 850.95
_chemical_name_systematic
; 

 ? 

;
_space_group_IT_number 14
_symmetry_cell_setting monoclinic
_symmetry_space_group_name_Hall '-P 2yn'
_symmetry_space_group_name_H-M 'P 1 21/n 1'
_atom_sites_solution_hydrogens geom
_atom_sites_solution_primary direct
_atom_sites_solution_secondary difmap
_audit_creation_method SHELXL-97
_cell_angle_alpha 90.00
_cell_angle_beta 93.11(3)
_cell_angle_gamma 90.00
_cell_formula_units_Z 4
_cell_length_a 10.188(2)
_cell_length_b 22.928(5)
_cell_length_c 13.624(3)
_cell_measurement_temperature 150(2)
_cell_measurement_theta_max 30
_cell_measurement_theta_min 2.55
_cell_volume 3177.7(12)
_computing_cell_refinement 'Nonius DENZO'
_computing_data_collection 'Nonius COLLECT'
_computing_data_reduction 'Nonius DENZO'
_computing_molecular_graphics 'Bruker SHELXTL'
_computing_publication_material 'Bruker SHELXTL'
_computing_structure_refinement 'SHELXL-97 (Sheldrick, 1997)'
_computing_structure_solution 'SHELXS-97 (Sheldrick, 1990)'
_diffrn_ambient_temperature 150(2)
_diffrn_measured_fraction_theta_full 0.999
_diffrn_measured_fraction_theta_max 0.999
_diffrn_measurement_device_type 'Nonius Kappa CCD'
_diffrn_measurement_method 'phi\omega scans'
_diffrn_radiation_monochromator graphite
_diffrn_radiation_source 'fine-focus sealed tube'
_diffrn_radiation_type MoK\a
_diffrn_radiation_wavelength 0.71073
_diffrn_reflns_av_R_equivalents 0.055
_diffrn_reflns_av_sigmaI/netI 0.0495
_diffrn_reflns_limit_h_max 13
_diffrn_reflns_limit_h_min -13
_diffrn_reflns_limit_k_max 29
_diffrn_reflns_limit_k_min -30
_diffrn_reflns_limit_l_max 18
_diffrn_reflns_limit_l_min -18
_diffrn_reflns_number 40273
_diffrn_reflns_theta_full 28.28
_diffrn_reflns_theta_max 28.28
_diffrn_reflns_theta_min 2.56
_exptl_absorpt_coefficient_mu 5.217
_exptl_absorpt_correction_T_max 0.2625
_exptl_absorpt_correction_T_min 0.1546
_exptl_absorpt_correction_type multi-scan
_exptl_absorpt_process_details 'DENZO-SMN (Otwinowski & Minor, 1997)'
_exptl_crystal_colour colourless
_exptl_crystal_density_diffrn 1.779
_exptl_crystal_density_method 'not measured'
_exptl_crystal_description block
_exptl_crystal_F_000 1656
_exptl_crystal_size_max 0.57
_exptl_crystal_size_mid 0.41
_exptl_crystal_size_min 0.35
_refine_diff_density_max 3.260
_refine_diff_density_min -2.900
_refine_diff_density_rms 0.161
_refine_ls_extinction_method none
_refine_ls_goodness_of_fit_ref 1.090
_refine_ls_hydrogen_treatment constr
_refine_ls_matrix_type full
_refine_ls_number_parameters 390
_refine_ls_number_reflns 7892
_refine_ls_number_restraints 10
_refine_ls_restrained_S_all 1.102
_refine_ls_R_factor_all 0.0607
_refine_ls_R_factor_gt 0.0413
_refine_ls_shift/su_max 0.009
_refine_ls_shift/su_mean 0.001
_refine_ls_structure_factor_coef Fsqd
_refine_ls_weighting_details 'calc w=1/[\s^2^(Fo^2^)+(0.0622P)^2^+3.7004P] where P=(Fo^2^+2Fc^2^)/3'
_refine_ls_weighting_scheme calc
_refine_ls_wR_factor_gt 0.1103
_refine_ls_wR_factor_ref 0.1170
_reflns_number_gt 6056
_reflns_number_total 7892
_reflns_threshold_expression I>2sigma(I)
_cod_data_source_file ic050097wsi20050217_082525_02.cif
_cod_data_source_block 3a*
_cod_depositor_comments
;
The following automatic conversions were performed:
'_symmetry_cell_setting' value 'Monoclinic' changed to 'monoclinic'
according to '/home/saulius/struct/CIF-dictionaries/cif_core.dic'
dictionary named 'cif_core.dic' version 2.4.1 from 2010-06-29.

Automatic conversion script
Id: cif_fix_enum 1527 2010-12-29 10:47:43Z saulius 
;
_cod_original_cell_volume 3177.8(11)
_cod_database_code 1100725

loop_
_symmetry_equiv_pos_as_xyz
'x, y, z'
'-x+1/2, y+1/2, -z+1/2'
'-x, -y, -z'
'x-1/2, -y-1/2, z-1/2'

loop_
_atom_site_label
_atom_site_type_symbol
_atom_site_fract_x
_atom_site_fract_y
_atom_site_fract_z
_atom_site_U_iso_or_equiv
_atom_site_adp_type
_atom_site_occupancy
_atom_site_symmetry_multiplicity
_atom_site_calc_flag
_atom_site_refinement_flags
_atom_site_disorder_assembly
_atom_site_disorder_group
Hg1 Hg 1.56291(2) -0.486990(9) 0.240458(13) 0.02451(8) Uani 1 1 d . . .
Cl1 Cl 1.72641(14) -0.41871(6) 0.28017(11) 0.0338(3) Uani 1 1 d . . .
Cl2 Cl 1.35895(15) -0.52622(6) 0.19138(11) 0.0333(3) Uani 1 1 d . . .
N1 N 1.6879(5) -0.5558(2) 0.1362(3) 0.0272(10) Uani 1 1 d . . .
C1 C 1.7463(6) -0.6033(2) 0.1730(4) 0.0283(12) Uani 1 1 d . . .
H1A H 1.7565 -0.6072 0.2424 0.034 Uiso 1 1 calc R . .
C2 C 1.7929(5) -0.6472(2) 0.1154(4) 0.0251(12) Uani 1 1 d . . .
H2A H 1.8331 -0.6807 0.1450 0.030 Uiso 1 1 calc R . .
C3 C 1.7808(5) -0.6423(2) 0.0137(4) 0.0208(10) Uani 1 1 d . . .
C4 C 1.7226(5) -0.5919(2) -0.0251(4) 0.0226(11) Uani 1 1 d . . .
H4A H 1.7134 -0.5862 -0.0942 0.027 Uiso 1 1 calc R . .
C5 C 1.6782(6) -0.5504(2) 0.0384(4) 0.0269(12) Uani 1 1 d . . .
H5A H 1.6387 -0.5161 0.0112 0.032 Uiso 1 1 calc R . .
C6 C 1.8292(5) -0.6913(2) -0.0474(4) 0.0226(11) Uani 1 1 d . . .
O1 O 1.9080(4) -0.72758(17) -0.0131(3) 0.0293(9) Uani 1 1 d . . .
N2 N 1.7801(4) -0.69307(19) -0.1411(3) 0.0236(10) Uani 1 1 d . . .
H2B H 1.7191 -0.6674 -0.1589 0.028 Uiso 1 1 calc R . .
C7 C 1.8192(5) -0.7331(2) -0.2136(3) 0.0214(11) Uani 1 1 d . . .
C8 C 1.9505(5) -0.7331(3) -0.2418(4) 0.0305(13) Uani 1 1 d . . .
H8A H 2.0145 -0.7098 -0.2069 0.037 Uiso 1 1 calc R . .
C9 C 1.9856(6) -0.7663(3) -0.3186(4) 0.0341(14) Uani 1 1 d . . .
H9A H 2.0741 -0.7663 -0.3371 0.041 Uiso 1 1 calc R . .
C10 C 1.8901(6) -0.8010(3) -0.3713(4) 0.0289(12) Uani 1 1 d . . .
C11 C 1.9231(7) -0.8328(3) -0.4562(4) 0.0389(15) Uani 1 1 d . . .
H11A H 2.0106 -0.8314 -0.4768 0.047 Uiso 1 1 calc R . .
C12 C 1.8320(7) -0.8652(3) -0.5082(4) 0.0393(16) Uani 1 1 d . . .
H12A H 1.8554 -0.8857 -0.5652 0.047 Uiso 1 1 calc R . .
C13 C 1.7024(7) -0.8680(3) -0.4772(5) 0.0409(16) Uani 1 1 d . . .
H13A H 1.6387 -0.8908 -0.5133 0.049 Uiso 1 1 calc R . .
C14 C 1.6675(6) -0.8382(3) -0.3951(4) 0.0320(13) Uani 1 1 d . . .
H14A H 1.5804 -0.8414 -0.3741 0.038 Uiso 1 1 calc R . .
C15 C 1.7593(5) -0.8027(2) -0.3416(4) 0.0241(11) Uani 1 1 d . . .
C16 C 1.7241(5) -0.7678(2) -0.2600(3) 0.0206(11) Uani 1 1 d . . .
C17 C 1.5893(5) -0.7685(2) -0.2235(3) 0.0208(11) Uani 1 1 d . . .
C18 C 1.5628(6) -0.8033(2) -0.1396(4) 0.0285(12) Uani 1 1 d . . .
C19 C 1.6614(7) -0.8385(3) -0.0922(4) 0.0413(16) Uani 1 1 d . . .
H19A H 1.7471 -0.8399 -0.1165 0.050 Uiso 1 1 calc R . .
C20 C 1.6325(8) -0.8709(3) -0.0106(5) 0.056(2) Uani 1 1 d . . .
H20A H 1.6980 -0.8953 0.0199 0.067 Uiso 1 1 calc R . .
C21 C 1.5089(9) -0.8681(4) 0.0273(6) 0.064(2) Uani 1 1 d . . .
H21A H 1.4922 -0.8893 0.0852 0.076 Uiso 1 1 calc R . .
C22 C 1.4119(8) -0.8356(3) -0.0171(5) 0.0499(18) Uani 1 1 d . . .
H22A H 1.3270 -0.8354 0.0086 0.060 Uiso 1 1 calc R . .
C23 C 1.4357(6) -0.8018(3) -0.1016(4) 0.0311(13) Uani 1 1 d . . .
C24 C 1.3377(6) -0.7657(3) -0.1472(4) 0.0303(12) Uani 1 1 d . . .
H24A H 1.2528 -0.7642 -0.1217 0.036 Uiso 1 1 calc R . .
C25 C 1.3640(6) -0.7330(3) -0.2275(4) 0.0271(12) Uani 1 1 d . . .
H25A H 1.2976 -0.7089 -0.2577 0.033 Uiso 1 1 calc R . .
C26 C 1.4892(5) -0.7351(2) -0.2654(4) 0.0218(11) Uani 1 1 d . . .
N3 N 1.5113(4) -0.70130(18) -0.3513(3) 0.0195(9) Uani 1 1 d . . .
H3A H 1.4874 -0.7157 -0.4094 0.023 Uiso 1 1 calc R . .
C27 C 1.5672(5) -0.6482(2) -0.3461(3) 0.0208(11) Uani 1 1 d . . .
O2 O 1.6105(4) -0.62582(16) -0.2686(2) 0.0248(8) Uani 1 1 d . . .
C28 C 1.5761(5) -0.6156(2) -0.4420(3) 0.0208(10) Uani 1 1 d . . .
C29 C 1.5163(6) -0.6353(2) -0.5310(4) 0.0291(12) Uani 1 1 d . . .
H29A H 1.4687 -0.6710 -0.5339 0.035 Uiso 1 1 calc R . .
C30 C 1.5281(6) -0.6017(3) -0.6143(4) 0.0331(14) Uani 1 1 d . . .
H30A H 1.4875 -0.6151 -0.6746 0.040 Uiso 1 1 calc R . .
C31 C 1.6536(5) -0.5341(2) -0.5281(4) 0.0267(11) Uani 1 1 d . . .
H31A H 1.7036 -0.4991 -0.5275 0.032 Uiso 1 1 calc R . .
C32 C 1.6458(5) -0.5642(2) -0.4414(4) 0.0249(11) Uani 1 1 d . . .
H32A H 1.6877 -0.5499 -0.3823 0.030 Uiso 1 1 calc R . .
N4 N 1.5940(5) -0.5514(2) -0.6138(3) 0.0287(11) Uani 1 1 d . . .
C50 C 1.5139(13) -1.0057(4) -0.2904(6) 0.093(3) Uiso 0.30 1 d PD A 1
H50A H 1.5634 -0.9867 -0.3421 0.112 Uiso 0.30 1 calc PR A 1
H50B H 1.4204 -1.0065 -0.3143 0.112 Uiso 0.30 1 calc PR A 1
Cl4 Cl 1.5656(3) -1.07487(15) -0.2813(2) 0.0974(9) Uiso 0.30 1 d PD A 1
Cl3 Cl 1.5245(8) -0.9644(4) -0.1956(6) 0.054(2) Uiso 0.30 1 d PD A 1
C50A C 1.5139(13) -1.0057(4) -0.2904(6) 0.093(3) Uiso 0.35 1 d P B 2
H50C H 1.4274 -1.0007 -0.2618 0.112 Uiso 0.35 1 calc PR B 2
H50D H 1.5780 -0.9785 -0.2578 0.112 Uiso 0.35 1 calc PR B 2
Cl4A Cl 1.5656(3) -1.07487(15) -0.2813(2) 0.0974(9) Uiso 0.35 1 d PD B 2
Cl5 Cl 1.5038(6) -0.9962(3) -0.4088(4) 0.0552(13) Uiso 0.35 1 d PD B 2
C50B C 1.5139(13) -1.0057(4) -0.2904(6) 0.093(3) Uiso 0.35 1 d PD C 3
H50E H 1.4235 -1.0043 -0.3209 0.112 Uiso 0.35 1 calc PR C 3
H50F H 1.5722 -0.9830 -0.3320 0.112 Uiso 0.35 1 calc PR C 3
Cl4B Cl 1.5656(3) -1.07487(15) -0.2813(2) 0.0974(9) Uiso 0.35 1 d P C 3
Cl3B Cl 1.5168(6) -0.9759(3) -0.1715(5) 0.0444(15) Uiso 0.35 1 d PD C 3

loop_
_atom_site_aniso_label
_atom_site_aniso_U_11
_atom_site_aniso_U_22
_atom_site_aniso_U_33
_atom_site_aniso_U_23
_atom_site_aniso_U_13
_atom_site_aniso_U_12
Hg1 0.03521(13) 0.02145(12) 0.01704(11) -0.00013(8) 0.00295(8) -0.00019(9)
Cl1 0.0333(8) 0.0295(7) 0.0385(8) -0.0025(6) 0.0004(6) -0.0014(6)
Cl2 0.0349(8) 0.0308(7) 0.0335(7) -0.0005(6) -0.0032(6) -0.0002(6)
N1 0.031(3) 0.026(2) 0.025(2) -0.0044(18) 0.0038(19) 0.002(2)
C1 0.037(3) 0.031(3) 0.016(2) 0.000(2) 0.001(2) 0.006(3)
C2 0.032(3) 0.024(3) 0.018(2) 0.001(2) -0.001(2) 0.005(2)
C3 0.020(3) 0.023(3) 0.020(2) -0.001(2) 0.002(2) -0.001(2)
C4 0.028(3) 0.024(3) 0.016(2) 0.001(2) 0.005(2) 0.001(2)
C5 0.033(3) 0.025(3) 0.024(3) 0.001(2) 0.005(2) 0.004(2)
C6 0.026(3) 0.021(3) 0.020(2) 0.001(2) 0.001(2) 0.000(2)
O1 0.038(2) 0.027(2) 0.0226(18) -0.0013(15) -0.0074(16) 0.0116(17)
N2 0.023(2) 0.027(2) 0.021(2) -0.0038(18) -0.0026(18) 0.0103(19)
C7 0.024(3) 0.023(3) 0.017(2) -0.002(2) -0.002(2) 0.004(2)
C8 0.024(3) 0.034(3) 0.033(3) -0.008(2) -0.002(2) 0.003(2)
C9 0.026(3) 0.038(4) 0.038(3) -0.006(3) 0.005(3) 0.005(3)
C10 0.036(3) 0.030(3) 0.021(3) -0.001(2) 0.003(2) 0.012(2)
C11 0.043(4) 0.042(4) 0.033(3) -0.004(3) 0.010(3) 0.013(3)
C12 0.060(4) 0.032(3) 0.025(3) -0.008(2) 0.003(3) 0.014(3)
C13 0.056(4) 0.031(3) 0.035(3) -0.013(3) -0.010(3) 0.004(3)
C14 0.041(3) 0.027(3) 0.028(3) -0.002(2) -0.002(3) 0.004(3)
C15 0.028(3) 0.022(3) 0.022(2) -0.002(2) -0.003(2) 0.004(2)
C16 0.024(3) 0.022(3) 0.016(2) 0.0040(19) 0.000(2) 0.004(2)
C17 0.028(3) 0.020(3) 0.014(2) -0.0005(19) -0.002(2) -0.001(2)
C18 0.040(3) 0.024(3) 0.022(3) 0.006(2) 0.003(2) 0.002(2)
C19 0.047(4) 0.043(4) 0.034(3) 0.015(3) 0.002(3) 0.005(3)
C20 0.066(5) 0.053(5) 0.047(4) 0.034(4) 0.004(4) 0.011(4)
C21 0.093(7) 0.059(5) 0.039(4) 0.032(4) 0.009(4) -0.001(5)
C22 0.056(5) 0.054(5) 0.041(4) 0.010(3) 0.018(3) -0.009(4)
C23 0.044(4) 0.026(3) 0.024(3) 0.002(2) 0.006(2) -0.008(3)
C24 0.029(3) 0.031(3) 0.032(3) -0.002(2) 0.010(2) -0.005(2)
C25 0.028(3) 0.029(3) 0.024(3) -0.002(2) 0.000(2) 0.001(2)
C26 0.028(3) 0.016(2) 0.021(2) -0.0008(19) -0.001(2) -0.002(2)
N3 0.026(2) 0.019(2) 0.0133(18) 0.0016(16) -0.0030(17) -0.0013(17)
C27 0.021(3) 0.021(3) 0.020(2) 0.0010(19) 0.001(2) 0.007(2)
O2 0.034(2) 0.0219(19) 0.0175(17) 0.0006(14) -0.0061(15) -0.0025(16)
C28 0.024(3) 0.022(3) 0.016(2) 0.0028(19) 0.001(2) 0.001(2)
C29 0.038(3) 0.028(3) 0.021(2) 0.001(2) -0.007(2) -0.009(3)
C30 0.047(4) 0.033(3) 0.019(3) 0.002(2) -0.005(2) -0.013(3)
C31 0.032(3) 0.024(3) 0.024(3) 0.003(2) 0.001(2) -0.003(2)
C32 0.029(3) 0.026(3) 0.019(2) -0.002(2) -0.002(2) -0.001(2)
N4 0.042(3) 0.027(3) 0.017(2) 0.0018(18) 0.002(2) -0.004(2)

loop_
_atom_type_symbol
_atom_type_description
_atom_type_scat_dispersion_real
_atom_type_scat_dispersion_imag
_atom_type_scat_source
C C 0.0033 0.0016 'International Tables Vol C Tables 4.2.6.8 and 6.1.1.4'
H H 0.0000 0.0000 'International Tables Vol C Tables 4.2.6.8 and 6.1.1.4'
N N 0.0061 0.0033 'International Tables Vol C Tables 4.2.6.8 and 6.1.1.4'
O O 0.0106 0.0060 'International Tables Vol C Tables 4.2.6.8 and 6.1.1.4'
Cl Cl 0.1484 0.1585 'International Tables Vol C Tables 4.2.6.8 and 6.1.1.4'
Hg Hg -2.3894 9.2266 'International Tables Vol C Tables 4.2.6.8 and 6.1.1.4'

loop_
_geom_angle_atom_site_label_1
_geom_angle_atom_site_label_2
_geom_angle_atom_site_label_3
_geom_angle
_geom_angle_site_symmetry_1
_geom_angle_site_symmetry_3
_geom_angle_publ_flag
Cl1 Hg1 Cl2 160.47(5) . . ?
Cl1 Hg1 N4 98.95(11) . 1_556 ?
Cl2 Hg1 N4 94.19(12) . 1_556 ?
Cl1 Hg1 N1 100.10(11) . . ?
Cl2 Hg1 N1 93.82(11) . . ?
N4 Hg1 N1 91.83(15) 1_556 . ?
C1 N1 C5 117.4(5) . . ?
C1 N1 Hg1 122.1(3) . . ?
C5 N1 Hg1 119.5(4) . . ?
N1 C1 C2 123.1(5) . . ?
C1 C2 C3 119.6(5) . . ?
C2 C3 C4 117.4(5) . . ?
C2 C3 C6 118.6(5) . . ?
C4 C3 C6 124.0(4) . . ?
C5 C4 C3 118.9(5) . . ?
N1 C5 C4 123.5(5) . . ?
O1 C6 N2 122.8(5) . . ?
O1 C6 C3 121.6(4) . . ?
N2 C6 C3 115.6(4) . . ?
C6 N2 C7 125.0(4) . . ?
C16 C7 C8 121.8(5) . . ?
C16 C7 N2 118.3(5) . . ?
C8 C7 N2 119.7(5) . . ?
C9 C8 C7 120.2(5) . . ?
C8 C9 C10 120.1(6) . . ?
C15 C10 C9 120.0(5) . . ?
C15 C10 C11 119.1(5) . . ?
C9 C10 C11 120.8(6) . . ?
C12 C11 C10 121.3(6) . . ?
C11 C12 C13 119.6(6) . . ?
C14 C13 C12 120.6(6) . . ?
C13 C14 C15 120.9(6) . . ?
C14 C15 C10 118.5(5) . . ?
C14 C15 C16 122.4(5) . . ?
C10 C15 C16 119.1(5) . . ?
C7 C16 C15 118.6(5) . . ?
C7 C16 C17 119.4(5) . . ?
C15 C16 C17 122.0(5) . . ?
C26 C17 C18 118.4(5) . . ?
C26 C17 C16 122.2(4) . . ?
C18 C17 C16 119.4(5) . . ?
C19 C18 C23 119.1(5) . . ?
C19 C18 C17 121.4(6) . . ?
C23 C18 C17 119.5(5) . . ?
C20 C19 C18 119.7(7) . . ?
C19 C20 C21 120.9(7) . . ?
C22 C21 C20 120.9(6) . . ?
C21 C22 C23 120.7(7) . . ?
C24 C23 C18 119.3(5) . . ?
C24 C23 C22 121.9(6) . . ?
C18 C23 C22 118.8(6) . . ?
C25 C24 C23 120.6(5) . . ?
C24 C25 C26 119.9(5) . . ?
C17 C26 C25 122.3(5) . . ?
C17 C26 N3 119.7(5) . . ?
C25 C26 N3 118.0(5) . . ?
C27 N3 C26 122.1(4) . . ?
O2 C27 N3 123.6(5) . . ?
O2 C27 C28 119.8(5) . . ?
N3 C27 C28 116.6(4) . . ?
C32 C28 C29 118.8(5) . . ?
C32 C28 C27 118.3(4) . . ?
C29 C28 C27 122.9(5) . . ?
C30 C29 C28 118.5(5) . . ?
N4 C30 C29 122.9(5) . . ?
N4 C31 C32 123.5(5) . . ?
C28 C32 C31 118.7(5) . . ?
C30 N4 C31 117.6(5) . . ?
C30 N4 Hg1 117.9(3) . 1_554 ?
C31 N4 Hg1 123.3(4) . 1_554 ?
Cl3 C50 Cl4 119.6(7) . . ?

loop_
_geom_bond_atom_site_label_1
_geom_bond_atom_site_label_2
_geom_bond_distance
_geom_bond_site_symmetry_2
_geom_bond_publ_flag
Hg1 Cl1 2.3282(15) . ?
Hg1 Cl2 2.3289(15) . ?
Hg1 N4 2.482(4) 1_556 ?
Hg1 N1 2.515(5) . ?
N1 C1 1.327(7) . ?
N1 C5 1.336(7) . ?
C1 C2 1.377(7) . ?
C2 C3 1.389(7) . ?
C3 C4 1.389(7) . ?
C3 C6 1.498(7) . ?
C4 C5 1.379(7) . ?
C6 O1 1.230(6) . ?
C6 N2 1.346(6) . ?
N2 C7 1.422(6) . ?
C7 C16 1.381(7) . ?
C7 C8 1.411(7) . ?
C8 C9 1.356(8) . ?
C9 C10 1.422(8) . ?
C10 C15 1.414(8) . ?
C10 C11 1.422(8) . ?
C11 C12 1.357(9) . ?
C12 C13 1.409(10) . ?
C13 C14 1.374(8) . ?
C14 C15 1.411(8) . ?
C15 C16 1.431(7) . ?
C16 C17 1.486(7) . ?
C17 C26 1.375(7) . ?
C17 C18 1.432(7) . ?
C18 C19 1.417(8) . ?
C18 C23 1.421(8) . ?
C19 C20 1.382(9) . ?
C20 C21 1.388(11) . ?
C21 C22 1.354(11) . ?
C22 C23 1.420(8) . ?
C23 C24 1.415(8) . ?
C24 C25 1.365(8) . ?
C25 C26 1.403(8) . ?
C26 N3 1.431(6) . ?
N3 C27 1.344(7) . ?
C27 O2 1.235(6) . ?
C27 C28 1.512(7) . ?
C28 C32 1.374(7) . ?
C28 C29 1.403(7) . ?
C29 C30 1.383(7) . ?
C30 N4 1.334(7) . ?
C31 N4 1.347(7) . ?
C31 C32 1.374(7) . ?
N4 Hg1 2.482(4) 1_554 ?
C50 Cl3 1.599(10) . ?
C50 Cl4 1.674(8) . ?

loop_
_geom_hbond_atom_site_label_D
_geom_hbond_atom_site_label_H
_geom_hbond_atom_site_label_A
_geom_hbond_distance_DH
_geom_hbond_distance_HA
_geom_hbond_distance_DA
_geom_hbond_angle_DHA
_geom_hbond_site_symmetry_A
N2 H2B O2 0.88 2.05 2.837(5) 149.1 .
N3 H3A O1 0.88 2.05 2.894(5) 159.5 4_545
